data_7011225
loop_
_publ_author_name
'Nayan K. Solanki'
'Michael A. Leech'
'Eric J. L. McInnes'
'Frank E. Mabbs'
'Judith A. K. Howard'
'Colin A. Kilner'
'Jeremy M. Rawson'
'Malcolm A. Halcrow'

_publ_section_title
;
 A crystallographic and EPR study of the fluxional Cu(II) ion in
 [CuL2][BF4]2 (L = 2,6-dipyrazol-1-ylpyridine)
;
_journal_issue 7
_journal_name_full 'J. Chem. Soc., Dalton Trans.'
_journal_page_first 1295
_journal_page_last 1301
_journal_paper_doi 10.1039/b109201b
_journal_year 2002
_chemical_formula_moiety '[C22 H18 Cu N10] 2[B F4]'
_chemical_formula_sum 'C22 H18 B2 Cu F8 N10'
_chemical_formula_weight 659.62
_chemical_name_systematic
; 
Bis-[2,6-di-(pyrazol-1-yl)pyridine]copper(II) ditetrafluoroborate
;
_space_group_IT_number 4
_symmetry_cell_setting monoclinic
_symmetry_space_group_name_Hall 'P 2yb'
_symmetry_space_group_name_H-M 'P 1 21 1'
_atom_sites_solution_hydrogens geom
_atom_sites_solution_primary direct
_atom_sites_solution_secondary difmap
_audit_creation_method SHELXL-97
_cell_angle_alpha 90.00
_cell_angle_beta 96.7596(11)
_cell_angle_gamma 90.00
_cell_formula_units_Z 2
_cell_length_a 8.4547(2)
_cell_length_b 8.5258(2)
_cell_length_c 18.8122(7)
_cell_measurement_reflns_used 12512
_cell_measurement_temperature 200(2)
_cell_measurement_theta_max 27.50
_cell_measurement_theta_min 2.77
_cell_volume 1346.62(7)
_computing_cell_refinement 'DENZO-SMN (Otwinowski & Minor, 1996)'
_computing_data_collection 'COLLECT (Nonius, 1999)'
_computing_data_reduction 'DENZO-SMN (Otwinowski & Minor, 1996)'
_computing_molecular_graphics 'ORTEX (McArdle, 1995)'
_computing_publication_material 'local program'
_computing_structure_refinement 'SHELXL-97 (Sheldrick, 1997)'
_computing_structure_solution 'SHELXS-97 (Sheldrick, 1990)'
_diffrn_ambient_temperature 200(2)
_diffrn_detector_area_resol_mean 9.091
_diffrn_measured_fraction_theta_full 0.997
_diffrn_measured_fraction_theta_max 0.997
_diffrn_measurement_device_type 'Nonius KappaCCD diffractometer'
_diffrn_measurement_method 'Area detector scans'
_diffrn_radiation_monochromator graphite
_diffrn_radiation_source 'fine-focus sealed tube'
_diffrn_radiation_type MoK\a
_diffrn_radiation_wavelength 0.71073
_diffrn_reflns_av_R_equivalents 0.0450
_diffrn_reflns_av_sigmaI/netI 0.0717
_diffrn_reflns_limit_h_max 10
_diffrn_reflns_limit_h_min -10
_diffrn_reflns_limit_k_max 10
_diffrn_reflns_limit_k_min -11
_diffrn_reflns_limit_l_max 24
_diffrn_reflns_limit_l_min -23
_diffrn_reflns_number 12512
_diffrn_reflns_theta_full 27.50
_diffrn_reflns_theta_max 27.50
_diffrn_reflns_theta_min 2.77
_exptl_absorpt_coefficient_mu 0.901
_exptl_absorpt_correction_T_max 0.9563
_exptl_absorpt_correction_T_min 0.8404
_exptl_absorpt_correction_type multi-scan
_exptl_absorpt_process_details
;
Using multiple and symmetry-related data measurements via the program SORTAV
See R.H. Blessing, Acta Cryst (1995), A51, 33-38 
;
_exptl_crystal_colour Green
_exptl_crystal_density_diffrn 1.627
_exptl_crystal_density_method 'not measured'
_exptl_crystal_description Plate
_exptl_crystal_F_000 662
_exptl_crystal_size_max 0.20
_exptl_crystal_size_mid 0.18
_exptl_crystal_size_min 0.05
_refine_diff_density_max 0.360
_refine_diff_density_min -0.468
_refine_diff_density_rms 0.086
_refine_ls_abs_structure_details 'Flack H D (1983), Acta Cryst. A39, 876-881'
_refine_ls_abs_structure_Flack 0.007(15)
_refine_ls_extinction_coef 0.0120(16)
_refine_ls_extinction_expression Fc^*^=kFc[1+0.001xFc^2^\l^3^/sin(2\q)]^-1/4^
_refine_ls_extinction_method SHELXL
_refine_ls_goodness_of_fit_ref 1.027
_refine_ls_hydrogen_treatment constr
_refine_ls_matrix_type full
_refine_ls_number_parameters 427
_refine_ls_number_reflns 5799
_refine_ls_number_restraints 68
_refine_ls_restrained_S_all 1.061
_refine_ls_R_factor_all 0.0707
_refine_ls_R_factor_gt 0.0480
_refine_ls_shift/su_max 0.001
_refine_ls_shift/su_mean 0.000
_refine_ls_structure_factor_coef Fsqd
_refine_ls_weighting_details 'calc w=1/[\s^2^(Fo^2^)+(0.0406P)^2^+0.7786P] where P=(Fo^2^+2Fc^2^)/3'
_refine_ls_weighting_scheme calc
_refine_ls_wR_factor_gt 0.1033
_refine_ls_wR_factor_ref 0.1146
_reflns_number_gt 4577
_reflns_number_total 5799
_reflns_threshold_expression >2sigma(I)
_cod_data_source_file b109201b.txt
_cod_data_source_block nksvt200
_cod_depositor_comments
;
The following automatic conversions were performed:
'_symmetry_cell_setting' value 'Monoclinic' changed to 'monoclinic'
according to '/home/saulius/struct/CIF-dictionaries/cif_core.dic'
dictionary named 'cif_core.dic' version 2.4.1 from 2010-06-29.

Automatic conversion script
Id: cif_fix_enum 1527 2010-12-29 10:47:43Z saulius 
;
_cod_original_cell_volume 1346.61(7)
_cod_original_sg_symbol_H-M 'P 21'
_cod_database_code 7011225

loop_
_symmetry_equiv_pos_as_xyz
'x, y, z'
'-x, y+1/2, -z'

loop_
_atom_site_label
_atom_site_type_symbol
_atom_site_fract_x
_atom_site_fract_y
_atom_site_fract_z
_atom_site_U_iso_or_equiv
_atom_site_adp_type
_atom_site_occupancy
_atom_site_symmetry_multiplicity
_atom_site_calc_flag
_atom_site_refinement_flags
_atom_site_disorder_assembly
_atom_site_disorder_group
Cu1 Cu 0.72720(5) 0.22331(6) 0.74529(2) 0.03618(16) Uani 1 1 d . . .
N1 N 0.8308(4) -0.0033(4) 0.78770(19) 0.0401(8) Uani 1 1 d . . .
N2 N 0.8401(4) -0.0040(4) 0.86080(18) 0.0361(8) Uani 1 1 d . . .
C1 C 0.9005(5) -0.1337(6) 0.7710(3) 0.0469(11) Uani 1 1 d . . .
H1 H 0.9135 -0.1650 0.7236 0.056 Uiso 1 1 calc R . .
C2 C 0.9533(6) -0.2211(6) 0.8328(3) 0.0528(13) Uani 1 1 d . . .
H2 H 1.0060 -0.3197 0.8349 0.063 Uiso 1 1 calc R . .
C3 C 0.9131(6) -0.1346(6) 0.8889(3) 0.0477(11) Uani 1 1 d . . .
H3 H 0.9327 -0.1611 0.9382 0.057 Uiso 1 1 calc R . .
N3 N 0.7300(4) 0.2434(5) 0.85153(17) 0.0324(8) Uani 1 1 d . . .
C4 C 0.7841(5) 0.1268(5) 0.8958(2) 0.0326(9) Uani 1 1 d . . .
C5 C 0.7847(5) 0.1345(6) 0.9691(2) 0.0416(10) Uani 1 1 d . . .
H5 H 0.8214 0.0494 0.9992 0.050 Uiso 1 1 calc R . .
C6 C 0.7294(6) 0.2720(6) 0.9968(2) 0.0443(12) Uani 1 1 d . . .
H6 H 0.7281 0.2814 1.0471 0.053 Uiso 1 1 calc R . .
C7 C 0.6762(5) 0.3958(6) 0.9528(2) 0.0436(11) Uani 1 1 d . . .
H7 H 0.6397 0.4907 0.9717 0.052 Uiso 1 1 calc R . .
C8 C 0.6787(5) 0.3749(5) 0.8807(2) 0.0353(9) Uani 1 1 d . . .
N4 N 0.6248(4) 0.4898(4) 0.82954(19) 0.0370(8) Uani 1 1 d . . .
N5 N 0.6388(4) 0.4624(4) 0.75933(19) 0.0390(8) Uani 1 1 d . . .
C9 C 0.5616(6) 0.6349(5) 0.8391(3) 0.0510(12) Uani 1 1 d . . .
H9 H 0.5393 0.6805 0.8829 0.061 Uiso 1 1 calc R . .
C10 C 0.5372(6) 0.7005(6) 0.7724(3) 0.0560(13) Uani 1 1 d . . .
H10 H 0.4944 0.8016 0.7607 0.067 Uiso 1 1 calc R . .
C11 C 0.5864(5) 0.5922(6) 0.7251(3) 0.0478(12) Uani 1 1 d . . .
H11 H 0.5834 0.6082 0.6750 0.057 Uiso 1 1 calc R . .
N6 N 0.9536(5) 0.3146(4) 0.72668(19) 0.0407(8) Uani 1 1 d . . .
N7 N 0.9646(4) 0.3266(4) 0.65451(19) 0.0375(8) Uani 1 1 d . . .
C12 C 1.0797(6) 0.3868(6) 0.7576(3) 0.0488(12) Uani 1 1 d . . .
H12 H 1.1050 0.3965 0.8079 0.059 Uiso 1 1 calc R . .
C13 C 1.1722(6) 0.4475(7) 0.7079(3) 0.0634(16) Uani 1 1 d . . .
H13 H 1.2686 0.5047 0.7178 0.076 Uiso 1 1 calc R . .
C14 C 1.0976(6) 0.4090(6) 0.6424(3) 0.0516(12) Uani 1 1 d . . .
H14 H 1.1310 0.4343 0.5973 0.062 Uiso 1 1 calc R . .
N8 N 0.7176(3) 0.2167(5) 0.63982(16) 0.0327(6) Uani 1 1 d . . .
C15 C 0.8406(5) 0.2658(4) 0.6069(2) 0.0347(9) Uani 1 1 d . . .
C16 C 0.8414(6) 0.2603(5) 0.5337(2) 0.0403(11) Uani 1 1 d . . .
H16 H 0.9303 0.2960 0.5117 0.048 Uiso 1 1 calc R . .
C17 C 0.7075(6) 0.2007(6) 0.4937(2) 0.0440(11) Uani 1 1 d . . .
H17 H 0.7044 0.1941 0.4432 0.053 Uiso 1 1 calc R . .
C18 C 0.5768(6) 0.1501(5) 0.5262(2) 0.0435(10) Uani 1 1 d . . .
H18 H 0.4833 0.1111 0.4989 0.052 Uiso 1 1 calc R . .
C19 C 0.5894(5) 0.1594(5) 0.5994(2) 0.0351(9) Uani 1 1 d . . .
N9 N 0.4676(4) 0.1137(4) 0.64018(19) 0.0357(8) Uani 1 1 d . . .
N10 N 0.4924(4) 0.1316(4) 0.71299(19) 0.0377(8) Uani 1 1 d . . .
C20 C 0.3206(5) 0.0524(5) 0.6194(3) 0.0454(12) Uani 1 1 d . . .
H20 H 0.2765 0.0284 0.5719 0.054 Uiso 1 1 calc R . .
C21 C 0.2489(6) 0.0322(5) 0.6800(3) 0.0479(12) Uani 1 1 d . . .
H21 H 0.1452 -0.0081 0.6830 0.058 Uiso 1 1 calc R . .
C22 C 0.3582(5) 0.0825(5) 0.7364(3) 0.0441(11) Uani 1 1 d . . .
H22 H 0.3396 0.0820 0.7852 0.053 Uiso 1 1 calc R . .
B1 B 0.7951(7) 0.7738(6) 0.5700(3) 0.0471(14) Uani 1 1 d D . .
F1 F 0.6603(12) 0.8272(16) 0.6013(6) 0.042(3) Uiso 0.40 1 d PD A 1
F2 F 0.7692(15) 0.8004(12) 0.4974(4) 0.054(3) Uiso 0.40 1 d PD A 1
F3 F 0.797(2) 0.6101(13) 0.5815(9) 0.120(7) Uiso 0.40 1 d PD A 1
F4 F 0.9351(10) 0.8397(14) 0.5986(5) 0.047(2) Uiso 0.40 1 d PD A 1
F5 F 0.7014(10) 0.8394(10) 0.6156(4) 0.040(2) Uiso 0.40 1 d PD A 2
F6 F 0.9573(9) 0.7810(10) 0.6041(4) 0.056(3) Uiso 0.40 1 d PD A 2
F7 F 0.7840(13) 0.8414(11) 0.5044(4) 0.046(3) Uiso 0.40 1 d PD A 2
F8 F 0.7670(10) 0.6057(7) 0.5681(5) 0.0312(18) Uiso 0.40 1 d PD A 2
F9 F 0.8196(18) 0.6245(11) 0.5572(7) 0.027(3) Uiso 0.20 1 d PD A 3
F10 F 0.913(2) 0.8829(19) 0.5878(10) 0.069(7) Uiso 0.20 1 d PD A 3
F11 F 0.7288(16) 0.8370(16) 0.4942(6) 0.025(3) Uiso 0.20 1 d PD A 3
F12 F 0.664(3) 0.802(3) 0.6063(12) 0.064(11) Uiso 0.20 1 d PD A 3
B2 B 0.7321(7) 0.7646(6) 1.0668(3) 0.0548(16) Uani 1 1 d D . .
F13 F 0.6549(9) 0.7733(8) 0.9953(3) 0.0587(18) Uani 0.80 1 d PD B .
F14 F 0.6823(14) 0.9074(10) 1.0986(5) 0.038(3) Uiso 0.40 1 d PD B 1
F15 F 0.8885(10) 0.7761(16) 1.0635(7) 0.057(4) Uiso 0.40 1 d PD B 1
F16 F 0.6793(18) 0.6340(13) 1.0973(7) 0.077(5) Uiso 0.40 1 d PD B 1
F17 F 0.6625(15) 0.861(2) 1.1121(7) 0.023(3) Uiso 0.20 1 d PD B 2
F18 F 0.8959(14) 0.816(3) 1.0653(12) 0.038(6) Uiso 0.20 1 d PD B 2
F19 F 0.737(3) 0.6102(15) 1.0956(9) 0.051(5) Uiso 0.20 1 d PD B 2
F20 F 0.8750(14) 0.714(2) 1.0700(9) 0.059(5) Uiso 0.20 1 d PD B 3
F21 F 0.705(3) 0.907(2) 1.1002(14) 0.106(18) Uiso 0.20 1 d PD B 3
F22 F 0.629(2) 0.6485(18) 1.0944(9) 0.053(5) Uiso 0.20 1 d PD B 3
F23 F 0.8918(17) 0.852(2) 1.0754(11) 0.057(7) Uiso 0.20 1 d PD C 4
F24 F 0.6574(19) 0.816(2) 1.1236(8) 0.053(6) Uiso 0.20 1 d PD B 4
F25 F 0.801(2) 0.6104(16) 1.0977(10) 0.071(6) Uiso 0.20 1 d PD D 4
F26 F 0.677(3) 0.753(4) 1.0053(10) 0.085(14) Uiso 0.20 1 d PD B 4

loop_
_atom_site_aniso_label
_atom_site_aniso_U_11
_atom_site_aniso_U_22
_atom_site_aniso_U_33
_atom_site_aniso_U_23
_atom_site_aniso_U_13
_atom_site_aniso_U_12
Cu1 0.0323(3) 0.0375(2) 0.0386(3) 0.0032(3) 0.00364(18) -0.0008(3)
N1 0.041(2) 0.044(2) 0.034(2) -0.0003(16) 0.0024(16) -0.0027(16)
N2 0.0359(19) 0.0381(19) 0.034(2) 0.0025(15) 0.0015(15) 0.0059(15)
C1 0.042(3) 0.056(3) 0.044(3) -0.010(2) 0.010(2) -0.007(2)
C2 0.049(3) 0.050(3) 0.059(3) -0.002(2) 0.007(2) 0.010(2)
C3 0.046(3) 0.051(3) 0.046(3) 0.007(2) 0.003(2) 0.012(2)
N3 0.0277(15) 0.035(2) 0.0351(17) 0.0017(17) 0.0049(13) -0.0027(16)
C4 0.027(2) 0.035(2) 0.036(2) 0.0007(17) 0.0025(17) -0.0027(16)
C5 0.039(3) 0.048(3) 0.036(2) 0.008(2) 0.0000(19) 0.001(2)
C6 0.039(3) 0.062(3) 0.031(2) -0.0010(19) 0.0029(19) -0.005(2)
C7 0.041(3) 0.049(3) 0.041(3) -0.006(2) 0.008(2) -0.002(2)
C8 0.030(2) 0.038(2) 0.038(2) 0.0008(18) 0.0036(18) -0.0041(17)
N4 0.036(2) 0.0339(18) 0.041(2) -0.0004(15) 0.0061(16) -0.0018(14)
N5 0.037(2) 0.044(2) 0.037(2) 0.0012(16) 0.0065(16) -0.0049(16)
C9 0.049(3) 0.034(2) 0.069(3) -0.008(2) 0.004(2) 0.004(2)
C10 0.048(3) 0.036(3) 0.082(4) 0.012(3) -0.003(2) -0.001(2)
C11 0.038(3) 0.048(3) 0.056(3) 0.012(2) -0.001(2) -0.008(2)
N6 0.044(2) 0.043(2) 0.034(2) -0.0035(16) 0.0009(16) 0.0005(16)
N7 0.0324(19) 0.0405(19) 0.039(2) -0.0002(15) 0.0043(16) 0.0004(15)
C12 0.048(3) 0.048(3) 0.047(3) -0.005(2) -0.005(2) 0.008(2)
C13 0.034(3) 0.059(3) 0.095(5) -0.022(3) 0.000(3) -0.004(2)
C14 0.039(3) 0.049(3) 0.071(3) -0.002(2) 0.021(2) -0.008(2)
N8 0.0305(15) 0.0326(15) 0.0350(16) -0.004(2) 0.0037(12) 0.000(2)
C15 0.035(2) 0.030(2) 0.040(2) 0.0002(15) 0.0102(18) 0.0043(15)
C16 0.049(3) 0.036(3) 0.037(2) 0.0059(17) 0.014(2) 0.0050(17)
C17 0.060(3) 0.043(3) 0.029(2) -0.001(2) 0.0034(18) 0.007(2)
C18 0.046(3) 0.046(2) 0.037(2) -0.002(2) -0.002(2) 0.005(2)
C19 0.035(2) 0.0322(19) 0.037(2) -0.0011(17) 0.0035(18) 0.0028(16)
N9 0.0296(18) 0.0337(18) 0.043(2) -0.0025(15) 0.0005(15) -0.0032(14)
N10 0.038(2) 0.0380(19) 0.0362(19) -0.0002(15) -0.0012(15) 0.0037(15)
C20 0.038(3) 0.034(2) 0.060(3) -0.006(2) -0.007(2) -0.0063(19)
C21 0.037(3) 0.043(3) 0.064(3) 0.003(2) 0.007(2) -0.004(2)
C22 0.040(3) 0.038(2) 0.056(3) 0.007(2) 0.011(2) 0.0064(19)
B1 0.049(3) 0.050(3) 0.044(3) -0.004(2) 0.011(3) 0.000(2)
B2 0.063(4) 0.060(4) 0.044(3) -0.012(3) 0.017(3) 0.001(3)
F13 0.074(4) 0.061(3) 0.040(2) -0.0131(19) 0.004(2) -0.003(2)

loop_
_atom_type_symbol
_atom_type_description
_atom_type_scat_dispersion_real
_atom_type_scat_dispersion_imag
_atom_type_scat_source
C C 0.0033 0.0016 'International Tables Vol C Tables 4.2.6.8 and 6.1.1.4'
H H 0.0000 0.0000 'International Tables Vol C Tables 4.2.6.8 and 6.1.1.4'
N N 0.0061 0.0033 'International Tables Vol C Tables 4.2.6.8 and 6.1.1.4'
Cu Cu 0.3201 1.2651 'International Tables Vol C Tables 4.2.6.8 and 6.1.1.4'
B B 0.0013 0.0007 'International Tables Vol C Tables 4.2.6.8 and 6.1.1.4'
F F 0.0171 0.0103 'International Tables Vol C Tables 4.2.6.8 and 6.1.1.4'

loop_
_geom_angle_atom_site_label_1
_geom_angle_atom_site_label_2
_geom_angle_atom_site_label_3
_geom_angle
_geom_angle_site_symmetry_1
_geom_angle_site_symmetry_3
_geom_angle_publ_flag
N8 Cu1 N3 176.33(18) . . ?
N8 Cu1 N6 77.13(14) . . ?
N3 Cu1 N6 103.12(13) . . ?
N8 Cu1 N10 77.23(14) . . ?
N3 Cu1 N10 102.41(13) . . ?
N6 Cu1 N10 154.34(14) . . ?
N8 Cu1 N5 99.93(15) . . ?
N3 Cu1 N5 76.42(15) . . ?
N6 Cu1 N5 90.32(14) . . ?
N10 Cu1 N5 93.18(13) . . ?
N8 Cu1 N1 107.61(15) . . ?
N3 Cu1 N1 76.06(14) . . ?
N6 Cu1 N1 93.02(14) . . ?
N10 Cu1 N1 95.54(14) . . ?
N5 Cu1 N1 152.32(13) . . ?
C1 N1 N2 105.2(4) . . ?
C1 N1 Cu1 144.7(3) . . ?
N2 N1 Cu1 109.7(3) . . ?
C3 N2 N1 111.5(4) . . ?
C3 N2 C4 129.4(4) . . ?
N1 N2 C4 119.0(3) . . ?
N1 C1 C2 110.9(4) . . ?
C3 C2 C1 105.7(4) . . ?
N2 C3 C2 106.7(4) . . ?
C4 N3 C8 117.9(3) . . ?
C4 N3 Cu1 121.3(3) . . ?
C8 N3 Cu1 120.9(3) . . ?
N3 C4 C5 123.1(4) . . ?
N3 C4 N2 113.9(3) . . ?
C5 C4 N2 123.0(4) . . ?
C4 C5 C6 117.0(4) . . ?
C7 C6 C5 121.3(4) . . ?
C8 C7 C6 116.8(4) . . ?
N3 C8 C7 123.8(4) . . ?
N3 C8 N4 113.2(4) . . ?
C7 C8 N4 122.9(4) . . ?
N5 N4 C9 111.2(4) . . ?
N5 N4 C8 119.1(3) . . ?
C9 N4 C8 129.7(4) . . ?
C11 N5 N4 105.4(4) . . ?
C11 N5 Cu1 144.3(3) . . ?
N4 N5 Cu1 110.2(3) . . ?
C10 C9 N4 105.6(4) . . ?
C9 C10 C11 107.0(4) . . ?
N5 C11 C10 110.7(5) . . ?
C12 N6 N7 104.9(4) . . ?
C12 N6 Cu1 143.1(3) . . ?
N7 N6 Cu1 110.8(3) . . ?
C14 N7 N6 110.8(4) . . ?
C14 N7 C15 130.9(4) . . ?
N6 N7 C15 118.2(3) . . ?
N6 C12 C13 111.8(5) . . ?
C14 C13 C12 106.5(4) . . ?
C13 C14 N7 106.0(5) . . ?
C15 N8 C19 118.2(3) . . ?
C15 N8 Cu1 120.9(3) . . ?
C19 N8 Cu1 121.0(3) . . ?
N8 C15 C16 123.2(4) . . ?
N8 C15 N7 112.7(4) . . ?
C16 C15 N7 124.1(4) . . ?
C15 C16 C17 117.2(4) . . ?
C16 C17 C18 121.2(4) . . ?
C19 C18 C17 116.8(4) . . ?
N8 C19 C18 123.6(4) . . ?
N8 C19 N9 112.7(4) . . ?
C18 C19 N9 123.7(4) . . ?
C20 N9 N10 110.9(4) . . ?
C20 N9 C19 130.6(4) . . ?
N10 N9 C19 118.6(3) . . ?
C22 N10 N9 105.1(4) . . ?
C22 N10 Cu1 144.4(3) . . ?
N9 N10 Cu1 110.5(3) . . ?
C21 C20 N9 106.8(4) . . ?
C20 C21 C22 106.2(4) . . ?
N10 C22 C21 111.1(4) . . ?
F7 B1 F5 114.7(7) . . ?
F4 B1 F2 110.7(7) . . ?
F9 B1 F10 124.9(11) . . ?
F9 B1 F12 114.0(11) . . ?
F10 B1 F12 111.3(12) . . ?
F4 B1 F3 110.6(10) . . ?
F2 B1 F3 108.2(9) . . ?
F4 B1 F1 114.0(7) . . ?
F2 B1 F1 108.5(8) . . ?
F3 B1 F1 104.4(9) . . ?
F7 B1 F6 110.4(6) . . ?
F5 B1 F6 107.1(6) . . ?
F7 B1 F8 113.8(6) . . ?
F5 B1 F8 108.4(6) . . ?
F6 B1 F8 101.3(6) . . ?
F9 B1 F11 102.4(8) . . ?
F10 B1 F11 99.3(9) . . ?
F12 B1 F11 99.7(11) . . ?
F15 B2 F16 117.3(9) . . ?
F26 B2 F24 128.1(16) . . ?
F20 B2 F21 118.5(13) . . ?
F17 B2 F19 108.3(11) . . ?
F20 B2 F13 112.8(8) . . ?
F15 B2 F13 107.3(7) . . ?
F16 B2 F13 107.8(8) . . ?
F17 B2 F13 112.0(8) . . ?
F21 B2 F13 107.3(12) . . ?
F19 B2 F13 113.4(8) . . ?
F15 B2 F14 107.3(8) . . ?
F16 B2 F14 113.1(8) . . ?
F13 B2 F14 103.0(6) . . ?
F17 B2 F18 108.2(11) . . ?
F19 B2 F18 107.4(12) . . ?
F13 B2 F18 107.3(9) . . ?
F20 B2 F22 110.9(11) . . ?
F21 B2 F22 107.1(13) . . ?
F13 B2 F22 98.3(8) . . ?
F24 B2 F23 104.1(16) . . ?
F26 B2 F23 112.2(16) . . ?
F24 B2 F25 99.6(16) . . ?
F26 B2 F25 112.4(18) . . ?
F23 B2 F25 95.0(17) . . ?

loop_
_geom_bond_atom_site_label_1
_geom_bond_atom_site_label_2
_geom_bond_distance
_geom_bond_site_symmetry_2
_geom_bond_publ_flag
Cu1 N8 1.977(3) . ?
Cu1 N3 2.003(3) . ?
Cu1 N6 2.133(4) . ?
Cu1 N10 2.154(4) . ?
Cu1 N5 2.198(4) . ?
Cu1 N1 2.230(4) . ?
N1 C1 1.314(6) . ?
N1 N2 1.368(5) . ?
N2 C3 1.351(6) . ?
N2 C4 1.405(5) . ?
C1 C2 1.408(7) . ?
C2 C3 1.363(7) . ?
N3 C4 1.343(5) . ?
N3 C8 1.343(6) . ?
C4 C5 1.379(6) . ?
C5 C6 1.386(6) . ?
C6 C7 1.384(6) . ?
C7 C8 1.370(6) . ?
C8 N4 1.411(5) . ?
N4 N5 1.360(5) . ?
N4 C9 1.367(6) . ?
N5 C11 1.329(6) . ?
C9 C10 1.367(7) . ?
C10 C11 1.379(7) . ?
N6 C12 1.307(6) . ?
N6 N7 1.376(5) . ?
N7 C14 1.368(6) . ?
N7 C15 1.396(6) . ?
C12 C13 1.387(8) . ?
C13 C14 1.357(8) . ?
N8 C15 1.338(5) . ?
N8 C19 1.341(5) . ?
C15 C16 1.379(6) . ?
C16 C17 1.380(6) . ?
C17 C18 1.393(6) . ?
C18 C19 1.372(6) . ?
C19 N9 1.410(5) . ?
N9 C20 1.362(5) . ?
N9 N10 1.370(5) . ?
N10 C22 1.331(6) . ?
C20 C21 1.362(7) . ?
C21 C22 1.391(7) . ?
B1 F9 1.316(10) . ?
B1 F7 1.355(9) . ?
B1 F5 1.356(8) . ?
B1 F4 1.363(9) . ?
B1 F2 1.375(10) . ?
B1 F10 1.378(13) . ?
B1 F12 1.388(13) . ?
B1 F3 1.412(12) . ?
B1 F1 1.419(9) . ?
B1 F6 1.446(9) . ?
B1 F8 1.453(8) . ?
B1 F11 1.564(11) . ?
B2 F26 1.199(18) . ?
B2 F20 1.278(12) . ?
B2 F15 1.335(10) . ?
B2 F16 1.352(10) . ?
B2 F17 1.364(11) . ?
B2 F24 1.375(12) . ?
B2 F21 1.399(14) . ?
B2 F19 1.422(12) . ?
B2 F13 1.426(8) . ?
B2 F14 1.441(8) . ?
B2 F18 1.456(13) . ?
B2 F22 1.456(12) . ?
B2 F25 1.524(16) . ?
B2 F23 1.533(15) . ?
